data_7027215
loop_
_publ_author_name
'Bradd, Kerry J.'
'Heaton, Brian T.'
'Jacob, Chacko'
'Sampanthar, Jeyagowry T.'
'Steiner, Alexander'

_publ_section_title
;
 Oxidative addition of chlorinated solvents (e.g. CH2Cl2 and CHCl3) with
 rhodium(I) complexes; crystal structure of mer-[Rh(py)3(CH2Cl)Cl2]
;
_journal_issue 7
_journal_name_full 'Journal of the Chemical Society, Dalton Transactions'
_journal_page_first 1109
_journal_paper_doi 10.1039/a809652j
_journal_year 1999
_chemical_formula_sum 'C16 H17 Cl3 N3 Rh'
_chemical_formula_weight 460.59
_chemical_name_systematic
;
 ?
;
_space_group_IT_number 14
_symmetry_cell_setting monoclinic
_symmetry_space_group_name_Hall '-P 2ybc'
_symmetry_space_group_name_H-M 'P 1 21/c 1'
_atom_sites_solution_hydrogens geom
_atom_sites_solution_primary direct
_atom_sites_solution_secondary difmap
_audit_creation_method SHELXL-97
_cell_angle_alpha 90.00
_cell_angle_beta 100.21(4)
_cell_angle_gamma 90.00
_cell_formula_units_Z 4
_cell_length_a 13.103(6)
_cell_length_b 8.238(4)
_cell_length_c 16.808(5)
_cell_measurement_temperature 153(2)
_cell_volume 1785.6(13)
_computing_cell_refinement TEXSAN
_computing_data_collection TEXSAN
_computing_data_reduction TEXSAN
_computing_structure_refinement 'SHELXL-97 (Sheldrick, 1997)'
_computing_structure_solution 'SHELXS-97 (Sheldrick, 1990)'
_diffrn_ambient_temperature 153(2)
_diffrn_measured_fraction_theta_full 0.899
_diffrn_measured_fraction_theta_max 0.899
_diffrn_measurement_device_type Rigaku-AFC6S
_diffrn_measurement_method 2theta/omega'
_diffrn_radiation_monochromator graphite
_diffrn_radiation_source 'fine-focus sealed tube'
_diffrn_radiation_type MoK\a
_diffrn_radiation_wavelength 0.71073
_diffrn_reflns_av_R_equivalents 0.0667
_diffrn_reflns_av_sigmaI/netI 0.0266
_diffrn_reflns_limit_h_max 15
_diffrn_reflns_limit_h_min 0
_diffrn_reflns_limit_k_max 9
_diffrn_reflns_limit_k_min 0
_diffrn_reflns_limit_l_max 19
_diffrn_reflns_limit_l_min -20
_diffrn_reflns_number 3194
_diffrn_reflns_theta_full 25.03
_diffrn_reflns_theta_max 25.03
_diffrn_reflns_theta_min 2.68
_exptl_absorpt_coefficient_mu 1.406
_exptl_absorpt_correction_T_max 1.000
_exptl_absorpt_correction_T_min 0.872
_exptl_absorpt_correction_type 'semi-empirical (psi-scans)'
_exptl_crystal_colour yellow
_exptl_crystal_density_diffrn 1.713
_exptl_crystal_density_method 'not measured'
_exptl_crystal_description prism
_exptl_crystal_F_000 920
_exptl_crystal_size_max 0.25
_exptl_crystal_size_mid 0.25
_exptl_crystal_size_min 0.20
_refine_diff_density_max 1.380
_refine_diff_density_min -1.350
_refine_diff_density_rms 0.226
_refine_ls_extinction_method none
_refine_ls_goodness_of_fit_ref 1.103
_refine_ls_hydrogen_treatment mixed
_refine_ls_matrix_type full
_refine_ls_number_parameters 208
_refine_ls_number_reflns 3051
_refine_ls_number_restraints 0
_refine_ls_restrained_S_all 1.103
_refine_ls_R_factor_all 0.0897
_refine_ls_R_factor_gt 0.0684
_refine_ls_shift/su_max 0.000
_refine_ls_shift/su_mean 0.000
_refine_ls_structure_factor_coef Fsqd
_refine_ls_weighting_details 'w=1/[\s^2^(Fo^2^)+(0.0320P)^2^+60.2013P] where P=(Fo^2^+2Fc^2^)/3'
_refine_ls_weighting_scheme calc
_refine_ls_wR_factor_gt 0.1658
_refine_ls_wR_factor_ref 0.1876
_reflns_number_gt 2609
_reflns_number_total 3051
_reflns_threshold_expression >2sigma(I)
_cod_data_source_file 809652jsup1.cif
_cod_data_source_block jnrhpy6
_cod_depositor_comments
;
The following automatic conversions were performed:

'_symmetry_cell_setting' value 'Monoclinic' changed to 'monoclinic'
according to /home/saulius/struct/CIF-dictionaries/cif_core.dic
dictionary named 'cif_core.dic' version 2.4.2 from 2011-04-26.

Automatic conversion script
Id: cif_fix_values 1891 2012-01-12 08:04:46Z andrius 

The following automatic conversions were performed:

'_refine_ls_weighting_scheme' value 'calc
w=1/[\s^2^(Fo^2^)+(0.0320P)^2^+60.2013P] where P=(Fo^2^+2Fc^2^)/3'
was changed to 'calc'. New tag '_refine_ls_weighting_details' was
created. The value of the new tag was set to
'w=1/[\s^2^(Fo^2^)+(0.0320P)^2^+60.2013P] where P=(Fo^2^+2Fc^2^)/3'.

Automatic conversion script
Id: cif_fix_values 3143 2015-03-26 13:38:13Z robertas 
;
_cod_original_sg_symbol_H-M P2(1)/c
_cod_database_code 7027215

loop_
_symmetry_equiv_pos_as_xyz
'x, y, z'
'-x, y+1/2, -z+1/2'
'-x, -y, -z'
'x, -y-1/2, z-1/2'

loop_
_atom_site_label
_atom_site_type_symbol
_atom_site_fract_x
_atom_site_fract_y
_atom_site_fract_z
_atom_site_U_iso_or_equiv
_atom_site_adp_type
_atom_site_occupancy
_atom_site_calc_flag
_atom_site_refinement_flags
Rh1 Rh 0.73956(6) 0.09722(10) 0.61180(5) 0.0201(3) Uani 1 d .
C1 C 0.7219(8) 0.2011(13) 0.7191(6) 0.027(2) Uani 1 d .
H1A H 0.7712 0.2929 0.7296 0.032 Uiso 1 calc R
H1B H 0.6511 0.2474 0.7120 0.032 Uiso 1 calc R
Cl1 Cl 0.7399(3) 0.0769(4) 0.80657(17) 0.0446(8) Uani 1 d .
Cl2 Cl 0.58547(19) 0.2225(3) 0.55000(16) 0.0260(6) Uani 1 d .
Cl3 Cl 0.89271(19) -0.0360(3) 0.67028(17) 0.0280(6) Uani 1 d .
N1 N 0.8242(6) 0.3006(11) 0.5888(5) 0.0250(19) Uani 1 d .
C11 C 0.9040(9) 0.3533(14) 0.6431(7) 0.032(3) Uani 1 d .
H11 H 0.9248 0.2934 0.6916 0.038 Uiso 1 calc R
C12 C 0.9573(9) 0.4939(15) 0.6305(7) 0.035(3) Uani 1 d .
H12 H 1.0139 0.5292 0.6701 0.042 Uiso 1 calc R
C13 C 0.9291(9) 0.5803(14) 0.5621(7) 0.031(3) Uani 1 d .
H13 H 0.9643 0.6775 0.5531 0.037 Uiso 1 calc R
C14 C 0.8479(9) 0.5235(15) 0.5060(7) 0.031(3) Uani 1 d .
H14 H 0.8269 0.5818 0.4570 0.038 Uiso 1 calc R
C15 C 0.7973(8) 0.3855(14) 0.5194(6) 0.026(2) Uani 1 d .
H15 H 0.7419 0.3478 0.4794 0.032 Uiso 1 calc R
N2 N 0.6536(6) -0.0990(11) 0.6337(5) 0.0220(18) Uani 1 d .
C21 C 0.5616(8) -0.0836(14) 0.6586(6) 0.026(2) Uani 1 d .
H21 H 0.5382 0.0216 0.6700 0.031 Uiso 1 calc R
C22 C 0.5012(8) -0.2155(15) 0.6677(6) 0.031(3) Uani 1 d .
H22 H 0.4364 -0.1996 0.6844 0.037 Uiso 1 calc R
C23 C 0.5324(10) -0.3704(14) 0.6533(7) 0.036(3) Uani 1 d .
H23 H 0.4910 -0.4622 0.6601 0.044 Uiso 1 calc R
C24 C 0.6272(9) -0.3865(14) 0.6282(7) 0.033(3) Uani 1 d .
H24 H 0.6518 -0.4918 0.6184 0.040 Uiso 1 calc R
C25 C 0.6864(9) -0.2534(13) 0.6173(6) 0.027(2) Uani 1 d .
H25 H 0.7500 -0.2673 0.5984 0.033 Uiso 1 calc R
N3 N 0.7564(6) -0.0057(11) 0.4934(5) 0.0239(19) Uani 1 d .
C31 C 0.6766(8) -0.0787(13) 0.4471(6) 0.026(2) Uani 1 d .
H31 H 0.6119 -0.0852 0.4650 0.031 Uiso 1 calc R
C32 C 0.6869(9) -0.1464(15) 0.3718(6) 0.034(3) Uani 1 d .
H32 H 0.6290 -0.1975 0.3393 0.041 Uiso 1 calc R
C33 C 0.7787(10) -0.1390(15) 0.3456(7) 0.038(3) Uani 1 d .
H33 H 0.7865 -0.1864 0.2955 0.045 Uiso 1 calc R
C34 C 0.8609(8) -0.0606(13) 0.3936(6) 0.028(2) Uani 1 d .
H34 H 0.9256 -0.0497 0.3760 0.033 Uiso 1 calc R
C35 C 0.8471(8) 0.0027(13) 0.4687(7) 0.028(2) Uani 1 d .
H35 H 0.9041 0.0527 0.5026 0.033 Uiso 1 calc R

loop_
_atom_site_aniso_label
_atom_site_aniso_U_11
_atom_site_aniso_U_22
_atom_site_aniso_U_33
_atom_site_aniso_U_23
_atom_site_aniso_U_13
_atom_site_aniso_U_12
Rh1 0.0199(4) 0.0180(4) 0.0226(4) -0.0006(3) 0.0049(3) -0.0010(3)
C1 0.027(5) 0.024(6) 0.031(6) -0.008(5) 0.011(5) 0.000(5)
Cl1 0.063(2) 0.0468(19) 0.0256(15) 0.0067(13) 0.0107(14) 0.0195(16)
Cl2 0.0218(12) 0.0200(12) 0.0351(14) 0.0020(11) 0.0023(10) -0.0006(10)
Cl3 0.0201(12) 0.0272(14) 0.0362(15) -0.0004(11) 0.0039(11) 0.0031(11)
N1 0.020(4) 0.026(5) 0.032(5) 0.001(4) 0.010(4) -0.006(4)
C11 0.038(6) 0.029(6) 0.028(6) -0.002(5) 0.002(5) -0.001(5)
C12 0.038(6) 0.030(6) 0.033(6) -0.007(5) -0.002(5) -0.007(5)
C13 0.038(6) 0.021(6) 0.038(6) -0.005(5) 0.017(5) -0.004(5)
C14 0.031(6) 0.033(6) 0.031(6) 0.001(5) 0.010(5) -0.005(5)
C15 0.026(5) 0.028(6) 0.025(5) 0.001(5) 0.003(4) 0.001(5)
N2 0.020(4) 0.026(5) 0.020(4) -0.003(4) 0.003(3) -0.002(4)
C21 0.023(5) 0.027(6) 0.028(6) 0.003(5) 0.004(4) 0.000(5)
C22 0.025(5) 0.046(7) 0.021(6) 0.001(5) 0.004(4) -0.012(5)
C23 0.046(7) 0.026(6) 0.037(7) 0.005(5) 0.008(6) -0.021(6)
C24 0.038(6) 0.016(5) 0.044(7) 0.003(5) -0.001(5) -0.002(5)
C25 0.048(7) 0.024(6) 0.007(5) 0.006(4) -0.001(4) 0.004(5)
N3 0.020(4) 0.025(5) 0.027(5) -0.008(4) 0.003(4) -0.007(4)
C31 0.028(5) 0.019(5) 0.030(6) 0.000(5) 0.003(4) -0.002(5)
C32 0.040(7) 0.038(7) 0.019(5) -0.002(5) -0.008(5) 0.001(6)
C33 0.054(8) 0.030(7) 0.033(6) -0.005(5) 0.017(6) 0.007(6)
C34 0.028(6) 0.028(6) 0.028(6) 0.005(5) 0.008(5) 0.008(5)
C35 0.026(5) 0.022(6) 0.033(6) 0.007(5) 0.003(5) -0.001(5)

loop_
_atom_type_symbol
_atom_type_description
_atom_type_scat_dispersion_real
_atom_type_scat_dispersion_imag
_atom_type_scat_source
C C 0.0033 0.0016 'International Tables Vol C Tables 4.2.6.8 and 6.1.1.4'
H H 0.0000 0.0000 'International Tables Vol C Tables 4.2.6.8 and 6.1.1.4'
N N 0.0061 0.0033 'International Tables Vol C Tables 4.2.6.8 and 6.1.1.4'
Cl Cl 0.1484 0.1585 'International Tables Vol C Tables 4.2.6.8 and 6.1.1.4'
Rh Rh -1.1178 0.9187 'International Tables Vol C Tables 4.2.6.8 and 6.1.1.4'

loop_
_geom_angle_atom_site_label_1
_geom_angle_atom_site_label_2
_geom_angle_atom_site_label_3
_geom_angle
N2 Rh1 C1 91.2(4)
N2 Rh1 N1 178.7(3)
C1 Rh1 N1 88.5(4)
N2 Rh1 N3 90.3(3)
C1 Rh1 N3 177.7(4)
N1 Rh1 N3 90.0(3)
N2 Rh1 Cl2 88.2(2)
C1 Rh1 Cl2 89.0(3)
N1 Rh1 Cl2 90.5(3)
N3 Rh1 Cl2 89.2(2)
N2 Rh1 Cl3 90.7(2)
C1 Rh1 Cl3 92.8(3)
N1 Rh1 Cl3 90.6(3)
N3 Rh1 Cl3 89.0(2)
Cl2 Rh1 Cl3 177.92(10)
Cl1 C1 Rh1 118.1(6)
C11 N1 C15 118.4(9)
C11 N1 Rh1 120.9(8)
C15 N1 Rh1 120.7(7)
N1 C11 C12 121.4(11)
C13 C12 C11 120.2(11)
C12 C13 C14 118.0(11)
C15 C14 C13 120.9(11)
N1 C15 C14 121.1(10)
C21 N2 C25 118.2(9)
C21 N2 Rh1 122.2(7)
C25 N2 Rh1 119.4(7)
N2 C21 C22 121.7(11)
C21 C22 C23 121.4(10)
C22 C23 C24 116.9(10)
C25 C24 C23 121.4(11)
C24 C25 N2 120.3(10)
C35 N3 C31 119.6(9)
C35 N3 Rh1 120.0(7)
C31 N3 Rh1 120.4(7)
N3 C31 C32 120.8(10)
C33 C32 C31 120.4(11)
C32 C33 C34 118.4(11)
C33 C34 C35 119.0(10)
N3 C35 C34 121.7(10)

loop_
_geom_bond_atom_site_label_1
_geom_bond_atom_site_label_2
_geom_bond_distance
Rh1 N2 2.041(9)
Rh1 C1 2.045(10)
Rh1 N1 2.083(9)
Rh1 N3 2.210(9)
Rh1 Cl2 2.340(3)
Rh1 Cl3 2.345(3)
C1 Cl1 1.773(12)
N1 C11 1.334(14)
N1 C15 1.351(14)
C11 C12 1.388(16)
C12 C13 1.346(16)
C13 C14 1.373(16)
C14 C15 1.356(16)
N2 C21 1.350(13)
N2 C25 1.385(14)
C21 C22 1.369(15)
C22 C23 1.375(17)
C23 C24 1.387(17)
C24 C25 1.374(16)
N3 C35 1.328(13)
N3 C31 1.331(13)
C31 C32 1.411(15)
C32 C33 1.354(17)
C33 C34 1.386(17)
C34 C35 1.407(15)

loop_
_geom_torsion_atom_site_label_1
_geom_torsion_atom_site_label_2
_geom_torsion_atom_site_label_3
_geom_torsion_atom_site_label_4
_geom_torsion
N2 Rh1 C1 Cl1 45.3(6)
N1 Rh1 C1 Cl1 -135.9(6)
N3 Rh1 C1 Cl1 173(9)
Cl2 Rh1 C1 Cl1 133.6(6)
Cl3 Rh1 C1 Cl1 -45.4(6)
N2 Rh1 N1 C11 129(15)
C1 Rh1 N1 C11 51.9(9)
N3 Rh1 N1 C11 -129.9(9)
Cl2 Rh1 N1 C11 140.9(8)
Cl3 Rh1 N1 C11 -40.9(8)
N2 Rh1 N1 C15 -48(15)
C1 Rh1 N1 C15 -125.9(8)
N3 Rh1 N1 C15 52.3(8)
Cl2 Rh1 N1 C15 -36.8(8)
Cl3 Rh1 N1 C15 141.4(8)
C15 N1 C11 C12 1.5(16)
Rh1 N1 C11 C12 -176.3(9)
N1 C11 C12 C13 -0.1(18)
C11 C12 C13 C14 -0.9(17)
C12 C13 C14 C15 0.6(17)
C11 N1 C15 C14 -1.8(16)
Rh1 N1 C15 C14 176.0(8)
C13 C14 C15 N1 0.8(17)
C1 Rh1 N2 C21 47.6(8)
N1 Rh1 N2 C21 -30(15)
N3 Rh1 N2 C21 -130.5(8)
Cl2 Rh1 N2 C21 -41.4(8)
Cl3 Rh1 N2 C21 140.4(8)
C1 Rh1 N2 C25 -137.0(8)
N1 Rh1 N2 C25 146(15)
N3 Rh1 N2 C25 44.9(7)
Cl2 Rh1 N2 C25 134.0(7)
Cl3 Rh1 N2 C25 -44.2(7)
C25 N2 C21 C22 0.0(15)
Rh1 N2 C21 C22 175.4(8)
N2 C21 C22 C23 1.2(17)
C21 C22 C23 C24 -0.7(17)
C22 C23 C24 C25 -0.9(18)
C23 C24 C25 N2 2.0(17)
C21 N2 C25 C24 -1.5(14)
Rh1 N2 C25 C24 -177.1(8)
N2 Rh1 N3 C35 -138.4(8)
C1 Rh1 N3 C35 94(9)
N1 Rh1 N3 C35 42.9(8)
Cl2 Rh1 N3 C35 133.4(8)
Cl3 Rh1 N3 C35 -47.7(8)
N2 Rh1 N3 C31 40.4(8)
C1 Rh1 N3 C31 -88(9)
N1 Rh1 N3 C31 -138.3(8)
Cl2 Rh1 N3 C31 -47.8(8)
Cl3 Rh1 N3 C31 131.1(8)
C35 N3 C31 C32 -0.4(16)
Rh1 N3 C31 C32 -179.3(8)
N3 C31 C32 C33 0.4(17)
C31 C32 C33 C34 -1.3(18)
C32 C33 C34 C35 2.3(17)
C31 N3 C35 C34 1.5(16)
Rh1 N3 C35 C34 -179.7(8)
C33 C34 C35 N3 -2.5(16)
